data_4502295
loop_
_publ_author_name
'Singh, Devendra'
'Bhattacharyya, Pradip K.'
'Baruah, Jubaraj B.'

_publ_section_title
;
 Structural Studies on Solvates of Cyclic Imide Tethered Carboxylic Acids
 with Pyridine and Quinoline
;
_journal_issue 1
_journal_name_full 'Crystal Growth &amp; Design'
_journal_page_first 348
_journal_paper_doi 10.1021/cg900938x
_journal_volume 10
_journal_year 2010
_chemical_formula_sum 'C24 H16 N2 O4'
_chemical_formula_weight 396.39
_chemical_name_systematic
; 
 ? 
;
_space_group_IT_number 2
_symmetry_cell_setting triclinic
_symmetry_space_group_name_Hall '-P 1'
_symmetry_space_group_name_H-M 'P -1'
_atom_sites_solution_hydrogens geom
_atom_sites_solution_primary direct
_atom_sites_solution_secondary difmap
_audit_creation_method SHELXL-97
_cell_angle_alpha 100.934(2)
_cell_angle_beta 96.943(2)
_cell_angle_gamma 95.880(2)
_cell_formula_units_Z 2
_cell_length_a 8.1612(3)
_cell_length_b 9.2908(3)
_cell_length_c 13.3668(4)
_cell_measurement_reflns_used 1318
_cell_measurement_temperature 296(2)
_cell_volume 979.62(6)
_computing_cell_refinement 'Bruker SMART'
_computing_data_collection 'Bruker SMART'
_computing_data_reduction 'Bruker SAINT'
_computing_molecular_graphics 'Bruker SHELXTL'
_computing_publication_material 'Bruker SHELXTL'
_computing_structure_refinement 'SHELXL-97 (Sheldrick, 1997)'
_computing_structure_solution 'SHELXS-97 (Sheldrick, 1990)'
_diffrn_ambient_temperature 296(2)
_diffrn_measured_fraction_theta_full 0.961
_diffrn_measured_fraction_theta_max 0.961
_diffrn_measurement_device_type 'CCD area detector'
_diffrn_measurement_method 'phi and omega scans'
_diffrn_radiation_monochromator graphite
_diffrn_radiation_source 'fine-focus sealed tube'
_diffrn_radiation_type MoK\a
_diffrn_radiation_wavelength 0.71073
_diffrn_reflns_av_R_equivalents 0.0247
_diffrn_reflns_av_sigmaI/netI 0.0575
_diffrn_reflns_limit_h_max 10
_diffrn_reflns_limit_h_min -10
_diffrn_reflns_limit_k_max 12
_diffrn_reflns_limit_k_min -12
_diffrn_reflns_limit_l_max 17
_diffrn_reflns_limit_l_min -17
_diffrn_reflns_number 8143
_diffrn_reflns_theta_full 28.25
_diffrn_reflns_theta_max 28.25
_diffrn_reflns_theta_min 1.57
_exptl_absorpt_coefficient_mu 0.093
_exptl_absorpt_correction_type none
_exptl_crystal_colour Colorless
_exptl_crystal_density_diffrn 1.344
_exptl_crystal_density_method 'not measured'
_exptl_crystal_description Blocks
_exptl_crystal_F_000 412
_exptl_crystal_size_max 0.40
_exptl_crystal_size_mid 0.30
_exptl_crystal_size_min 0.26
_refine_diff_density_max 0.115
_refine_diff_density_min -0.149
_refine_diff_density_rms 0.031
_refine_ls_extinction_method none
_refine_ls_goodness_of_fit_ref 1.001
_refine_ls_hydrogen_treatment constr
_refine_ls_matrix_type full
_refine_ls_number_parameters 272
_refine_ls_number_reflns 4654
_refine_ls_number_restraints 0
_refine_ls_restrained_S_all 1.001
_refine_ls_R_factor_all 0.1328
_refine_ls_R_factor_gt 0.0516
_refine_ls_shift/su_max 0.000
_refine_ls_shift/su_mean 0.000
_refine_ls_structure_factor_coef Fsqd
_refine_ls_weighting_details 'calc w=1/[\s^2^(Fo^2^)+(0.0561P)^2^+0.0000P] where P=(Fo^2^+2Fc^2^)/3'
_refine_ls_weighting_scheme calc
_refine_ls_wR_factor_gt 0.1117
_refine_ls_wR_factor_ref 0.1411
_reflns_number_gt 2056
_reflns_number_total 4654
_reflns_threshold_expression >2sigma(I)
_cod_data_source_file cg900938x_si_007.cif
_cod_data_source_block naanapy
_cod_depositor_comments
;
The following automatic conversions were performed:

'_symmetry_cell_setting' value 'Triclinic' changed to 'triclinic'
according to /home/saulius/struct/CIF-dictionaries/cif_core.dic
dictionary named 'cif_core.dic' version 2.4.2 from
2011-04-26.

'_refine_ls_hydrogen_treatment' value 'CONSTR' changed
to 'constr' according to
/home/saulius/struct/CIF-dictionaries/cif_core.dic dictionary named
'cif_core.dic' version 2.4.2 from 2011-04-26.

Automatic conversion script
Id: cif_fix_values 1715 2011-07-08 13:25:40Z adriana 
;
_cod_original_sg_symbol_H-M P-1
_cod_database_code 4502295

loop_
_symmetry_equiv_pos_as_xyz
'x, y, z'
'-x, -y, -z'

loop_
_atom_site_label
_atom_site_type_symbol
_atom_site_fract_x
_atom_site_fract_y
_atom_site_fract_z
_atom_site_U_iso_or_equiv
_atom_site_adp_type
_atom_site_occupancy
_atom_site_symmetry_multiplicity
_atom_site_calc_flag
_atom_site_refinement_flags
C12 C 0.0830(3) 0.1228(2) 0.33623(15) 0.0547(5) Uani 1 1 d .
C11 C 0.2602(2) 0.1009(2) 0.49673(14) 0.0504(5) Uani 1 1 d .
C2 C 0.3104(2) 0.2545(2) 0.51959(14) 0.0507(5) Uani 1 1 d .
C10 C 0.1477(2) 0.0333(2) 0.40811(14) 0.0517(5) Uani 1 1 d .
C1 C 0.2409(2) 0.3480(2) 0.45186(14) 0.0514(5) Uani 1 1 d .
C6 C 0.3258(3) 0.0124(2) 0.56423(16) 0.0590(5) Uani 1 1 d .
C7 C 0.2752(3) -0.1415(3) 0.5388(2) 0.0733(7) Uani 1 1 d .
H7 H 0.3187 -0.2013 0.5811 0.088 Uiso 1 1 calc R
C13 C 0.0690(3) 0.36460(19) 0.29302(13) 0.0522(5) Uani 1 1 d .
C18 C 0.1581(3) 0.3938(2) 0.21471(14) 0.0577(5) Uani 1 1 d .
C8 C 0.1639(3) -0.2041(2) 0.4538(2) 0.0774(7) Uani 1 1 d .
H8 H 0.1304 -0.3055 0.4393 0.093 Uiso 1 1 calc R
C9 C 0.0991(3) -0.1168(2) 0.38758(16) 0.0656(6) Uani 1 1 d .
H9 H 0.0230 -0.1605 0.3295 0.079 Uiso 1 1 calc R
C5 C 0.4404(3) 0.0836(3) 0.65140(18) 0.0749(7) Uani 1 1 d .
H5 H 0.4841 0.0279 0.6967 0.090 Uiso 1 1 calc R
C3 C 0.4230(3) 0.3188(2) 0.60454(15) 0.0636(6) Uani 1 1 d .
H3 H 0.4563 0.4202 0.6185 0.076 Uiso 1 1 calc R
C14 C -0.0787(3) 0.4204(2) 0.30517(15) 0.0651(6) Uani 1 1 d .
H14 H -0.1356 0.4012 0.3584 0.078 Uiso 1 1 calc R
C19 C 0.3199(3) 0.3364(2) 0.19868(17) 0.0691(6) Uani 1 1 d .
C17 C 0.0891(3) 0.4794(2) 0.14903(15) 0.0729(6) Uani 1 1 d .
H17 H 0.1451 0.5000 0.0958 0.087 Uiso 1 1 calc R
C15 C -0.1432(3) 0.5047(3) 0.23902(18) 0.0784(7) Uani 1 1 d .
H15 H -0.2435 0.5417 0.2473 0.094 Uiso 1 1 calc R
C16 C -0.0581(4) 0.5336(3) 0.16095(17) 0.0816(7) Uani 1 1 d .
H16 H -0.1009 0.5902 0.1161 0.098 Uiso 1 1 calc R
C4 C 0.4884(3) 0.2316(3) 0.67065(17) 0.0772(7) Uani 1 1 d .
H4 H 0.5653 0.2757 0.7282 0.093 Uiso 1 1 calc R
O1 O 0.27274(19) 0.48215(14) 0.46862(10) 0.0704(4) Uani 1 1 d .
O2 O -0.0084(2) 0.07066(15) 0.25548(11) 0.0779(5) Uani 1 1 d .
O3 O 0.3859(2) 0.2580(2) 0.24836(12) 0.0927(6) Uani 1 1 d .
O4 O 0.3830(3) 0.3801(2) 0.12204(15) 0.1137(7) Uani 1 1 d .
H4A H 0.4586 0.3321 0.1070 0.171 Uiso 1 1 calc R
N1 N 0.1300(2) 0.27567(16) 0.36437(11) 0.0492(4) Uani 1 1 d .
N2 N 0.6074(3) 0.2285(2) 0.05122(15) 0.0813(6) Uani 1 1 d .
C30 C 0.6453(3) 0.2389(3) -0.04137(19) 0.0940(8) Uani 1 1 d .
H30 H 0.6051 0.3126 -0.0721 0.113 Uiso 1 1 calc R
C28 C 0.6656(3) 0.1239(3) 0.09354(18) 0.0869(8) Uani 1 1 d .
H28 H 0.6422 0.1169 0.1590 0.104 Uiso 1 1 calc R
C29 C 0.7600(4) 0.0238(3) 0.0455(2) 0.0958(8) Uani 1 1 d .
H29 H 0.7970 -0.0504 0.0769 0.115 Uiso 1 1 calc R
C32 C 0.7976(3) 0.0374(3) -0.0505(2) 0.0912(8) Uani 1 1 d .
H32 H 0.8612 -0.0275 -0.0852 0.109 Uiso 1 1 calc R
C31 C 0.7401(3) 0.1468(3) -0.09328(19) 0.0950(8) Uani 1 1 d .
H31 H 0.7652 0.1589 -0.1575 0.114 Uiso 1 1 calc R

loop_
_atom_site_aniso_label
_atom_site_aniso_U_11
_atom_site_aniso_U_22
_atom_site_aniso_U_33
_atom_site_aniso_U_23
_atom_site_aniso_U_13
_atom_site_aniso_U_12
C12 0.0686(14) 0.0464(12) 0.0512(12) 0.0080(10) 0.0188(10) 0.0085(10)
C11 0.0556(12) 0.0507(12) 0.0554(12) 0.0218(10) 0.0245(10) 0.0157(9)
C2 0.0565(12) 0.0521(12) 0.0490(11) 0.0171(10) 0.0149(9) 0.0112(9)
C10 0.0641(13) 0.0409(11) 0.0568(12) 0.0144(9) 0.0226(10) 0.0128(9)
C1 0.0602(13) 0.0458(12) 0.0512(11) 0.0106(10) 0.0167(9) 0.0088(10)
C6 0.0601(14) 0.0647(14) 0.0665(13) 0.0316(12) 0.0260(11) 0.0203(11)
C7 0.0827(18) 0.0648(16) 0.0947(18) 0.0452(14) 0.0371(14) 0.0310(13)
C13 0.0691(14) 0.0420(11) 0.0473(11) 0.0121(9) 0.0114(9) 0.0069(9)
C18 0.0753(15) 0.0533(12) 0.0485(11) 0.0156(9) 0.0155(10) 0.0092(10)
C8 0.0943(19) 0.0465(13) 0.1062(19) 0.0291(14) 0.0413(16) 0.0213(13)
C9 0.0796(16) 0.0458(12) 0.0765(14) 0.0139(11) 0.0260(11) 0.0124(11)
C5 0.0705(16) 0.0957(19) 0.0771(16) 0.0500(15) 0.0218(13) 0.0245(14)
C3 0.0690(15) 0.0673(14) 0.0571(12) 0.0198(11) 0.0105(11) 0.0060(11)
C14 0.0787(16) 0.0634(13) 0.0622(13) 0.0219(11) 0.0210(11) 0.0214(11)
C19 0.0898(18) 0.0643(15) 0.0591(13) 0.0147(11) 0.0300(12) 0.0109(12)
C17 0.1019(19) 0.0691(15) 0.0560(13) 0.0259(11) 0.0212(12) 0.0140(13)
C15 0.0855(18) 0.0792(16) 0.0798(15) 0.0271(13) 0.0125(13) 0.0328(13)
C16 0.105(2) 0.0777(16) 0.0709(15) 0.0317(13) 0.0068(14) 0.0266(14)
C4 0.0744(16) 0.0945(19) 0.0660(14) 0.0305(14) 0.0039(11) 0.0071(14)
O1 0.0909(11) 0.0432(8) 0.0742(9) 0.0133(7) 0.0022(7) 0.0045(7)
O2 0.1068(13) 0.0575(9) 0.0621(9) 0.0081(8) -0.0024(9) 0.0014(8)
O3 0.0927(13) 0.1241(15) 0.0839(11) 0.0456(11) 0.0358(9) 0.0465(11)
O4 0.1353(17) 0.1261(16) 0.1192(13) 0.0654(13) 0.0815(13) 0.0512(12)
N1 0.0655(11) 0.0404(9) 0.0451(9) 0.0132(7) 0.0126(7) 0.0086(7)
N2 0.0823(14) 0.0934(15) 0.0742(13) 0.0226(11) 0.0275(11) 0.0105(11)
C30 0.092(2) 0.122(2) 0.0824(17) 0.0410(16) 0.0337(15) 0.0227(17)
C28 0.0828(19) 0.116(2) 0.0636(15) 0.0230(15) 0.0150(13) 0.0062(16)
C29 0.083(2) 0.117(2) 0.0877(19) 0.0268(17) -0.0029(15) 0.0215(16)
C32 0.0676(17) 0.126(2) 0.0701(17) -0.0037(16) 0.0039(13) 0.0191(15)
C31 0.0839(19) 0.138(3) 0.0689(16) 0.0246(17) 0.0238(14) 0.0200(18)

loop_
_atom_type_symbol
_atom_type_description
_atom_type_scat_dispersion_real
_atom_type_scat_dispersion_imag
_atom_type_scat_source
C C 0.0033 0.0016 'International Tables Vol C Tables 4.2.6.8 and 6.1.1.4'
H H 0.0000 0.0000 'International Tables Vol C Tables 4.2.6.8 and 6.1.1.4'
N N 0.0061 0.0033 'International Tables Vol C Tables 4.2.6.8 and 6.1.1.4'
O O 0.0106 0.0060 'International Tables Vol C Tables 4.2.6.8 and 6.1.1.4'

loop_
_geom_angle_atom_site_label_1
_geom_angle_atom_site_label_2
_geom_angle_atom_site_label_3
_geom_angle
O2 C12 N1 119.63(18)
O2 C12 C10 123.52(18)
N1 C12 C10 116.85(18)
C10 C11 C2 121.17(17)
C10 C11 C6 119.49(18)
C2 C11 C6 119.33(19)
C3 C2 C11 120.74(18)
C3 C2 C1 119.25(18)
C11 C2 C1 120.00(18)
C9 C10 C11 120.29(18)
C9 C10 C12 119.71(19)
C11 C10 C12 119.99(17)
O1 C1 N1 119.30(17)
O1 C1 C2 123.95(18)
N1 C1 C2 116.75(16)
C5 C6 C7 123.8(2)
C5 C6 C11 118.0(2)
C7 C6 C11 118.2(2)
C8 C7 C6 121.3(2)
C8 C7 H7 119.4
C6 C7 H7 119.4
C14 C13 C18 120.78(18)
C14 C13 N1 118.13(16)
C18 C13 N1 121.08(18)
C13 C18 C17 117.1(2)
C13 C18 C19 122.81(18)
C17 C18 C19 120.06(19)
C7 C8 C9 120.4(2)
C7 C8 H8 119.8
C9 C8 H8 119.8
C10 C9 C8 120.3(2)
C10 C9 H9 119.8
C8 C9 H9 119.8
C4 C5 C6 121.4(2)
C4 C5 H5 119.3
C6 C5 H5 119.3
C2 C3 C4 119.9(2)
C2 C3 H3 120.0
C4 C3 H3 120.0
C13 C14 C15 120.57(19)
C13 C14 H14 119.7
C15 C14 H14 119.7
O3 C19 O4 122.7(2)
O3 C19 C18 125.03(19)
O4 C19 C18 112.3(2)
C16 C17 C18 121.8(2)
C16 C17 H17 119.1
C18 C17 H17 119.1
C16 C15 C14 119.5(2)
C16 C15 H15 120.3
C14 C15 H15 120.3
C17 C16 C15 120.2(2)
C17 C16 H16 119.9
C15 C16 H16 119.9
C5 C4 C3 120.6(2)
C5 C4 H4 119.7
C3 C4 H4 119.7
C19 O4 H4A 109.5
C12 N1 C1 125.08(16)
C12 N1 C13 117.19(16)
C1 N1 C13 117.55(15)
C28 N2 C30 117.6(2)
N2 C30 C31 123.1(2)
N2 C30 H30 118.5
C31 C30 H30 118.5
N2 C28 C29 123.2(2)
N2 C28 H28 118.4
C29 C28 H28 118.4
C32 C29 C28 118.0(3)
C32 C29 H29 121.0
C28 C29 H29 121.0
C31 C32 C29 118.9(3)
C31 C32 H32 120.6
C29 C32 H32 120.6
C32 C31 C30 119.3(2)
C32 C31 H31 120.3
C30 C31 H31 120.3

loop_
_geom_bond_atom_site_label_1
_geom_bond_atom_site_label_2
_geom_bond_distance
C12 O2 1.220(2)
C12 N1 1.399(2)
C12 C10 1.471(3)
C11 C10 1.406(3)
C11 C2 1.408(2)
C11 C6 1.426(2)
C2 C3 1.367(3)
C2 C1 1.473(2)
C10 C9 1.375(3)
C1 O1 1.219(2)
C1 N1 1.400(2)
C6 C5 1.410(3)
C6 C7 1.412(3)
C7 C8 1.359(3)
C7 H7 0.9300
C13 C14 1.375(3)
C13 C18 1.396(2)
C13 N1 1.452(2)
C18 C17 1.399(3)
C18 C19 1.498(3)
C8 C9 1.403(3)
C8 H8 0.9300
C9 H9 0.9300
C5 C4 1.357(3)
C5 H5 0.9300
C3 C4 1.403(3)
C3 H3 0.9300
C14 C15 1.381(3)
C14 H14 0.9300
C19 O3 1.200(2)
C19 O4 1.312(2)
C17 C16 1.364(3)
C17 H17 0.9300
C15 C16 1.373(3)
C15 H15 0.9300
C16 H16 0.9300
C4 H4 0.9300
O4 H4A 0.8200
N2 C28 1.315(3)
N2 C30 1.330(3)
C30 C31 1.362(3)
C30 H30 0.9300
C28 C29 1.382(3)
C28 H28 0.9300
C29 C32 1.380(3)
C29 H29 0.9300
C32 C31 1.354(3)
C32 H32 0.9300
C31 H31 0.9300

loop_
_geom_torsion_atom_site_label_1
_geom_torsion_atom_site_label_2
_geom_torsion_atom_site_label_3
_geom_torsion_atom_site_label_4
_geom_torsion
C10 C11 C2 C3 -178.35(17)
C6 C11 C2 C3 1.1(3)
C10 C11 C2 C1 1.9(3)
C6 C11 C2 C1 -178.66(16)
C2 C11 C10 C9 -179.47(17)
C6 C11 C10 C9 1.1(3)
C2 C11 C10 C12 1.3(3)
C6 C11 C10 C12 -178.16(16)
O2 C12 C10 C9 -3.0(3)
N1 C12 C10 C9 176.63(16)
O2 C12 C10 C11 176.30(18)
N1 C12 C10 C11 -4.1(3)
C3 C2 C1 O1 -2.9(3)
C11 C2 C1 O1 176.85(17)
C3 C2 C1 N1 178.13(16)
C11 C2 C1 N1 -2.1(2)
C10 C11 C6 C5 178.96(17)
C2 C11 C6 C5 -0.5(3)
C10 C11 C6 C7 0.3(3)
C2 C11 C6 C7 -179.18(16)
C5 C6 C7 C8 179.9(2)
C11 C6 C7 C8 -1.5(3)
C14 C13 C18 C17 -1.1(3)
N1 C13 C18 C17 179.45(17)
C14 C13 C18 C19 179.64(19)
N1 C13 C18 C19 0.2(3)
C6 C7 C8 C9 1.4(3)
C11 C10 C9 C8 -1.3(3)
C12 C10 C9 C8 178.01(18)
C7 C8 C9 C10 0.0(3)
C7 C6 C5 C4 178.1(2)
C11 C6 C5 C4 -0.5(3)
C11 C2 C3 C4 -0.7(3)
C1 C2 C3 C4 179.03(18)
C18 C13 C14 C15 1.0(3)
N1 C13 C14 C15 -179.49(18)
C13 C18 C19 O3 2.1(3)
C17 C18 C19 O3 -177.2(2)
C13 C18 C19 O4 -178.67(19)
C17 C18 C19 O4 2.0(3)
C13 C18 C17 C16 0.6(3)
C19 C18 C17 C16 179.9(2)
C13 C14 C15 C16 -0.4(3)
C18 C17 C16 C15 0.0(4)
C14 C15 C16 C17 -0.1(4)
C6 C5 C4 C3 0.9(3)
C2 C3 C4 C5 -0.3(3)
O2 C12 N1 C1 -176.38(17)
C10 C12 N1 C1 4.0(3)
O2 C12 N1 C13 -1.4(3)
C10 C12 N1 C13 178.98(16)
O1 C1 N1 C12 -179.99(17)
C2 C1 N1 C12 -1.0(2)
O1 C1 N1 C13 5.1(2)
C2 C1 N1 C13 -175.91(15)
C14 C13 N1 C12 91.6(2)
C18 C13 N1 C12 -88.9(2)
C14 C13 N1 C1 -93.1(2)
C18 C13 N1 C1 86.4(2)
C28 N2 C30 C31 0.2(4)
C30 N2 C28 C29 -1.5(4)
N2 C28 C29 C32 1.6(4)
C28 C29 C32 C31 -0.3(4)
C29 C32 C31 C30 -0.9(4)
N2 C30 C31 C32 1.0(4)

loop_
_cod_related_entry_id
_cod_related_entry_database
_cod_related_entry_code
1 ChemSpider 30661377
